data_4002086
loop_
_publ_author_name
'Zhang, Junjie'
'Zheng, Hong'
'Malliakas, Christos D.'
'Allred, Jared M.'
'Ren, Yang'
'Li, Qing&#x2019;an'
'Han, Tian-Heng'
'Mitchell, J.F.'

_publ_section_title
;
 Brownmillerite Ca2Co2O5: Synthesis, Stability, and Re-entrant Single
 Crystal to Single Crystal Structural Transitions
;
_journal_issue 24
_journal_name_full 'Chemistry of Materials'
_journal_page_first 7172
_journal_paper_doi 10.1021/cm503873x
_journal_volume 26
_journal_year 2014
_chemical_formula_moiety 'Ca2 Co2 O5'
_chemical_formula_sum 'Ca2 Co2 O5'
_chemical_formula_weight 278.02
_chemical_name_systematic
; 
 ? 
;
_space_group_IT_number 13
_symmetry_cell_setting monoclinic
_symmetry_space_group_name_Hall '-P 2xc'
_symmetry_space_group_name_H-M 'P 2/c 1 1'
_atom_sites_solution_primary direct
_atom_sites_solution_secondary difmap
_audit_creation_method SHELXL-97
_cell_angle_alpha 90.0780(10)
_cell_angle_beta 90.00
_cell_angle_gamma 90.00
_cell_formula_units_Z 8
_cell_length_a 5.29440(10)
_cell_length_b 14.8022(3)
_cell_length_c 10.9667(2)
_cell_measurement_reflns_used 4292
_cell_measurement_temperature 240(2)
_cell_measurement_theta_max 31.46
_cell_measurement_theta_min 2.75
_cell_volume 859.45(3)
_computing_cell_refinement 'Bruker SAINT'
_computing_data_collection 'Bruker APEX2'
_computing_data_reduction 'Bruker SAINT'
_computing_molecular_graphics 'Bruker SHELXTL'
_computing_publication_material 'Bruker SHELXTL'
_computing_structure_refinement 'SHELXL-97 (Sheldrick, 2008)'
_computing_structure_solution 'SHELXS-97 (Sheldrick, 2008)'
_diffrn_ambient_temperature 240(2)
_diffrn_measured_fraction_theta_full 0.993
_diffrn_measured_fraction_theta_max 0.993
_diffrn_measurement_device_type 'Bruker APEX-II CCD'
_diffrn_measurement_method '\f and \w scans'
_diffrn_radiation_monochromator graphite
_diffrn_radiation_source 'fine-focus sealed tube'
_diffrn_radiation_type MoK\a
_diffrn_radiation_wavelength 0.71073
_diffrn_reflns_av_R_equivalents 0.0327
_diffrn_reflns_av_sigmaI/netI 0.0283
_diffrn_reflns_limit_h_max 7
_diffrn_reflns_limit_h_min -7
_diffrn_reflns_limit_k_max 21
_diffrn_reflns_limit_k_min -21
_diffrn_reflns_limit_l_max 16
_diffrn_reflns_limit_l_min -16
_diffrn_reflns_number 11400
_diffrn_reflns_theta_full 31.53
_diffrn_reflns_theta_max 31.53
_diffrn_reflns_theta_min 1.38
_diffrn_standards_number 0
_exptl_absorpt_coefficient_mu 10.018
_exptl_absorpt_correction_T_max 0.4942
_exptl_absorpt_correction_T_min 0.4042
_exptl_absorpt_correction_type multi-scan
_exptl_absorpt_process_details 'SADABS (Sheldrick, 2003)'
_exptl_crystal_colour black
_exptl_crystal_density_diffrn 4.297
_exptl_crystal_density_method 'not measured'
_exptl_crystal_description block
_exptl_crystal_F_000 1072
_exptl_crystal_size_max 0.06
_exptl_crystal_size_mid 0.05
_exptl_crystal_size_min 0.05
_refine_diff_density_max 0.969
_refine_diff_density_min -0.954
_refine_diff_density_rms 0.175
_refine_ls_extinction_coef 0.00071(13)
_refine_ls_extinction_expression Fc^*^=kFc[1+0.001xFc^2^\l^3^/sin(2\q)]^-1/4^
_refine_ls_extinction_method SHELXL
_refine_ls_goodness_of_fit_ref 1.050
_refine_ls_matrix_type full
_refine_ls_number_parameters 168
_refine_ls_number_reflns 2841
_refine_ls_number_restraints 0
_refine_ls_restrained_S_all 1.050
_refine_ls_R_factor_all 0.0521
_refine_ls_R_factor_gt 0.0299
_refine_ls_shift/su_max 0.000
_refine_ls_shift/su_mean 0.000
_refine_ls_structure_factor_coef Fsqd
_refine_ls_weighting_details 'calc w=1/[\s^2^(Fo^2^)+(0.0362P)^2^+1.7107P] where P=(Fo^2^+2Fc^2^)/3'
_refine_ls_weighting_scheme calc
_refine_ls_wR_factor_gt 0.0779
_refine_ls_wR_factor_ref 0.0871
_reflns_number_gt 1791
_reflns_number_total 2841
_reflns_threshold_expression >2sigma(I)
_cod_data_source_file cm503873x_si_004.cif
_cod_data_source_block xx
_cod_depositor_comments
;
The following automatic conversions were performed:

'_symmetry_cell_setting' value 'Monoclinic' changed to 'monoclinic'
according to
/home/saulius/struct/COD-crude-data--automatic-downloads/rss-feeds/ACS/lib/dictionaries/cif_core.dic
dictionary named 'cif_core.dic' version 2.4.2 from 2011-04-26.

Automatic conversion script
Id: cif_fix_values 2935 2014-11-11 08:27:57Z andrius 

 Adding full bibliography for 4002083--4002086.cif.
;
_cod_original_sg_symbol_H-M 'P2/c 1 1'
_cod_database_code 4002086

loop_
_symmetry_equiv_pos_as_xyz
'x, y, z'
'x, -y, -z+1/2'
'-x, -y, -z'
'-x, y, z-1/2'

loop_
_atom_site_label
_atom_site_type_symbol
_atom_site_fract_x
_atom_site_fract_y
_atom_site_fract_z
_atom_site_U_iso_or_equiv
_atom_site_adp_type
_atom_site_occupancy
_atom_site_symmetry_multiplicity
_atom_site_calc_flag
_atom_site_refinement_flags
Ca1 Ca 0.01916(13) 0.39262(8) 0.25952(11) 0.0089(2) Uani 1 1 d .
Ca2 Ca 0.01476(13) 0.10821(8) 0.26031(12) 0.0088(2) Uani 1 1 d .
Ca3 Ca 0.49027(12) 0.10810(8) 0.49054(12) 0.0094(2) Uani 1 1 d .
Ca4 Ca 0.49046(12) 0.39234(8) 0.48975(12) 0.0093(2) Uani 1 1 d .
Co1 Co 0.55248(10) 0.25121(4) 0.21933(6) 0.00788(13) Uani 1 1 d .
Co2 Co 0.04660(10) 0.24940(4) 0.03004(6) 0.00802(14) Uani 1 1 d .
Co3 Co 0.0000 0.0000 0.0000 0.0063(2) Uani 1 2 d S
Co4 Co 0.0000 0.5000 0.0000 0.0068(2) Uani 1 2 d S
Co5 Co 0.50673(10) 0.0000 0.2500 0.0062(2) Uani 1 2 d S
Co6 Co 0.51023(11) 0.5000 0.2500 0.0054(2) Uani 1 2 d S
O1 O 0.4061(5) 0.25063(18) 0.0590(3) 0.0102(5) Uani 1 1 d .
O2 O -0.0877(4) 0.24995(18) 0.1923(2) 0.0090(5) Uani 1 1 d .
O3 O 0.4924(4) 0.1417(3) 0.2800(4) 0.0124(9) Uani 1 1 d .
O4 O 0.4978(4) 0.3644(3) 0.2780(4) 0.0133(9) Uani 1 1 d .
O5 O -0.0228(5) 0.3589(3) -0.0310(4) 0.0132(9) Uani 1 1 d .
O6 O 0.2384(5) 0.5097(2) -0.1259(3) 0.0091(7) Uani 1 1 d .
O7 O 0.2630(5) 0.4857(2) 0.1245(3) 0.0089(7) Uani 1 1 d .
O8 O 0.2417(5) -0.0102(2) -0.1258(3) 0.0091(7) Uani 1 1 d .
O9 O 0.2584(5) 0.0146(2) 0.1244(3) 0.0086(6) Uani 1 1 d .
O10 O -0.0189(5) 0.1373(3) -0.0293(4) 0.0116(9) Uani 1 1 d .

loop_
_atom_site_aniso_label
_atom_site_aniso_U_11
_atom_site_aniso_U_22
_atom_site_aniso_U_33
_atom_site_aniso_U_23
_atom_site_aniso_U_13
_atom_site_aniso_U_12
Ca1 0.0101(4) 0.0082(5) 0.0084(6) -0.0002(4) -0.0003(2) -0.0007(2)
Ca2 0.0108(4) 0.0071(6) 0.0085(6) -0.0003(5) -0.0005(2) 0.0002(2)
Ca3 0.0101(4) 0.0086(6) 0.0096(6) 0.0002(5) -0.0008(2) -0.0007(2)
Ca4 0.0089(4) 0.0091(6) 0.0099(6) -0.0003(5) -0.0005(2) 0.0009(2)
Co1 0.0085(2) 0.0077(3) 0.0075(3) 0.0003(2) -0.0002(2) -0.0004(2)
Co2 0.0075(2) 0.0072(3) 0.0094(3) -0.0004(2) 0.0005(2) 0.0002(2)
Co3 0.0053(4) 0.0078(6) 0.0059(6) -0.0004(5) 0.00020(19) -0.00003(19)
Co4 0.0048(4) 0.0099(6) 0.0058(7) 0.0008(5) 0.00002(19) -0.00027(19)
Co5 0.0051(4) 0.0092(6) 0.0045(6) -0.0002(5) 0.000 0.000
Co6 0.0050(4) 0.0065(6) 0.0046(6) 0.0000(4) 0.000 0.000
O1 0.0103(12) 0.0103(13) 0.0100(13) 0.0015(10) -0.0012(9) 0.0000(10)
O2 0.0066(12) 0.0099(13) 0.0104(13) -0.0007(10) 0.0022(9) -0.0007(9)
O3 0.0155(16) 0.011(2) 0.010(2) 0.0008(17) -0.0004(9) -0.0008(9)
O4 0.0129(16) 0.014(2) 0.013(3) -0.0032(19) -0.0012(9) 0.0042(9)
O5 0.0161(14) 0.010(2) 0.013(2) 0.0041(17) 0.0002(10) 0.0010(10)
O6 0.0071(12) 0.0136(17) 0.0065(17) -0.0021(13) 0.0017(10) -0.0006(11)
O7 0.0080(12) 0.0126(17) 0.0062(17) -0.0007(13) -0.0023(10) 0.0003(11)
O8 0.0075(13) 0.0113(16) 0.0086(18) -0.0003(13) 0.0010(10) 0.0007(11)
O9 0.0086(13) 0.0099(16) 0.0073(18) -0.0012(13) -0.0005(10) -0.0002(10)
O10 0.0141(14) 0.012(2) 0.009(2) -0.0029(17) 0.0002(9) -0.0016(9)

loop_
_atom_type_symbol
_atom_type_description
_atom_type_scat_dispersion_real
_atom_type_scat_dispersion_imag
_atom_type_scat_source
O O 0.0106 0.0060 'International Tables Vol C Tables 4.2.6.8 and 6.1.1.4'
Ca Ca 0.2262 0.3064 'International Tables Vol C Tables 4.2.6.8 and 6.1.1.4'
Co Co 0.3494 0.9721 'International Tables Vol C Tables 4.2.6.8 and 6.1.1.4'

loop_
_geom_angle_atom_site_label_1
_geom_angle_atom_site_label_2
_geom_angle_atom_site_label_3
_geom_angle
_geom_angle_site_symmetry_1
_geom_angle_site_symmetry_3
O2 Ca1 O5 96.83(13) . 4_556
O2 Ca1 O7 117.43(12) . .
O5 Ca1 O7 136.12(12) 4_556 .
O2 Ca1 O6 102.21(11) . 3_565
O5 Ca1 O6 135.16(12) 4_556 3_565
O7 Ca1 O6 66.06(11) . 3_565
O2 Ca1 O6 130.61(10) . 4_556
O5 Ca1 O6 70.50(13) 4_556 4_556
O7 Ca1 O6 101.69(11) . 4_556
O6 Ca1 O6 66.23(14) 3_565 4_556
O2 Ca1 O7 158.14(10) . 2_565
O5 Ca1 O7 70.11(13) 4_556 2_565
O7 Ca1 O7 68.30(14) . 2_565
O6 Ca1 O7 99.28(10) 3_565 2_565
O6 Ca1 O7 62.90(11) 4_556 2_565
O2 Ca1 O4 96.79(13) . .
O5 Ca1 O4 83.12(13) 4_556 .
O7 Ca1 O4 67.21(12) . .
O6 Ca1 O4 133.21(13) 3_565 .
O6 Ca1 O4 126.90(13) 4_556 .
O7 Ca1 O4 65.02(12) 2_565 .
O2 Ca1 O4 69.19(11) . 1_455
O5 Ca1 O4 84.58(12) 4_556 1_455
O7 Ca1 O4 131.37(12) . 1_455
O6 Ca1 O4 65.55(12) 3_565 1_455
O6 Ca1 O4 62.33(12) 4_556 1_455
O7 Ca1 O4 124.58(12) 2_565 1_455
O4 Ca1 O4 160.1(2) . 1_455
O2 Ca1 Co6 132.48(7) . .
O5 Ca1 Co6 97.91(9) 4_556 .
O7 Ca1 Co6 38.80(7) . .
O6 Ca1 Co6 98.32(7) 3_565 .
O6 Ca1 Co6 96.88(8) 4_556 .
O7 Ca1 Co6 38.61(7) 2_565 .
O4 Ca1 Co6 41.28(10) . .
O4 Ca1 Co6 157.09(10) 1_455 .
O2 Ca1 Co4 137.49(8) . 2_565
O5 Ca1 Co4 43.41(11) 4_556 2_565
O7 Ca1 Co4 104.48(9) . 2_565
O6 Ca1 Co4 100.83(9) 3_565 2_565
O6 Ca1 Co4 37.49(7) 4_556 2_565
O7 Ca1 Co4 39.40(7) 2_565 2_565
O4 Ca1 Co4 92.77(11) . 2_565
O4 Ca1 Co4 88.98(10) 1_455 2_565
Co6 Ca1 Co4 77.81(3) . 2_565
O2 Ca1 Co6 104.06(7) . 1_455
O5 Ca1 Co6 98.52(8) 4_556 1_455
O7 Ca1 Co6 98.66(8) . 1_455
O6 Ca1 Co6 37.57(7) 3_565 1_455
O6 Ca1 Co6 37.55(7) 4_556 1_455
O7 Ca1 Co6 95.39(7) 2_565 1_455
O4 Ca1 Co6 158.69(11) . 1_455
O4 Ca1 Co6 39.58(9) 1_455 1_455
Co6 Ca1 Co6 117.91(4) . 1_455
Co4 Ca1 Co6 74.85(2) 2_565 1_455
O2 Ca1 Ca1 153.16(9) . 2_565
O5 Ca1 Ca1 106.09(13) 4_556 2_565
O7 Ca1 Ca1 52.13(8) . 2_565
O6 Ca1 Ca1 51.40(8) 3_565 2_565
O6 Ca1 Ca1 49.58(8) 4_556 2_565
O7 Ca1 Ca1 47.90(8) 2_565 2_565
O4 Ca1 Ca1 99.61(11) . 2_565
O4 Ca1 Ca1 98.83(10) 1_455 2_565
Co6 Ca1 Ca1 58.50(2) . 2_565
Co4 Ca1 Ca1 62.76(4) 2_565 2_565
Co6 Ca1 Ca1 59.41(2) 1_455 2_565
O2 Ca2 O10 98.93(14) . 4_556
O2 Ca2 O9 116.82(11) . .
O10 Ca2 O9 135.09(12) 4_556 .
O2 Ca2 O8 102.27(11) . 3
O10 Ca2 O8 134.29(12) 4_556 3
O9 Ca2 O8 65.70(12) . 3
O2 Ca2 O8 131.62(9) . 4_556
O10 Ca2 O8 69.40(13) 4_556 4_556
O9 Ca2 O8 101.17(10) . 4_556
O8 Ca2 O8 66.19(14) 3 4_556
O2 Ca2 O9 158.33(10) . 2
O10 Ca2 O9 68.90(13) 4_556 2
O9 Ca2 O9 68.15(14) . 2
O8 Ca2 O9 98.87(10) 3 2
O8 Ca2 O9 62.44(11) 4_556 2
O2 Ca2 O3 94.77(12) . .
O10 Ca2 O3 82.75(13) 4_556 .
O9 Ca2 O3 68.76(13) . .
O8 Ca2 O3 134.32(13) 3 .
O8 Ca2 O3 127.78(12) 4_556 .
O9 Ca2 O3 66.60(12) 2 .
O2 Ca2 O3 68.39(11) . 1_455
O10 Ca2 O3 84.36(12) 4_556 1_455
O9 Ca2 O3 132.39(12) . 1_455
O8 Ca2 O3 67.05(12) 3 1_455
O8 Ca2 O3 63.90(11) 4_556 1_455
O9 Ca2 O3 125.50(11) 2 1_455
O3 Ca2 O3 156.9(2) . 1_455
O2 Ca2 Co5 131.96(7) . .
O10 Ca2 Co5 97.11(8) 4_556 .
O9 Ca2 Co5 38.78(7) . .
O8 Ca2 Co5 97.96(8) 3 .
O8 Ca2 Co5 96.41(7) 4_556 .
O9 Ca2 Co5 38.59(7) 2 .
O3 Ca2 Co5 43.18(10) . .
O3 Ca2 Co5 158.48(10) 1_455 .
O2 Ca2 Co3 138.47(8) . 2
O10 Ca2 Co3 41.96(11) 4_556 2
O9 Ca2 Co3 104.03(9) . 2
O8 Ca2 Co3 100.93(8) 3 2
O8 Ca2 Co3 37.71(7) 4_556 2
O9 Ca2 Co3 38.95(7) 2 2
O3 Ca2 Co3 93.06(10) . 2
O3 Ca2 Co3 90.08(9) 1_455 2
Co5 Ca2 Co3 77.31(3) . 2
O2 Ca2 Co5 104.66(7) . 1_455
O10 Ca2 Co5 97.86(8) 4_556 1_455
O9 Ca2 Co5 98.28(8) . 1_455
O8 Ca2 Co5 37.60(7) 3 1_455
O8 Ca2 Co5 37.58(7) 4_556 1_455
O9 Ca2 Co5 94.98(7) 2 1_455
O3 Ca2 Co5 160.16(11) . 1_455
O3 Ca2 Co5 41.40(9) 1_455 1_455
Co5 Ca2 Co5 117.52(4) . 1_455
Co3 Ca2 Co5 75.09(2) 2 1_455
O2 Ca2 Ca2 152.91(9) . 2
O10 Ca2 Ca2 104.54(12) 4_556 2
O9 Ca2 Ca2 51.94(8) . 2
O8 Ca2 Ca2 51.21(8) 3 2
O8 Ca2 Ca2 49.26(8) 4_556 2
O9 Ca2 Ca2 47.67(8) 2 2
O3 Ca2 Ca2 101.36(10) . 2
O3 Ca2 Ca2 100.41(9) 1_455 2
Co5 Ca2 Ca2 58.35(2) . 2
Co3 Ca2 Ca2 62.63(4) 2 2
Co5 Ca2 Ca2 59.17(2) 1_455 2
O1 Ca3 O3 97.10(14) 4_656 .
O1 Ca3 O9 101.26(11) 4_656 4_656
O3 Ca3 O9 135.41(12) . 4_656
O1 Ca3 O8 118.12(12) 4_656 2
O3 Ca3 O8 135.85(12) . 2
O9 Ca3 O8 65.78(11) 4_656 2
O1 Ca3 O9 159.24(11) 4_656 2
O3 Ca3 O9 70.55(13) . 2
O9 Ca3 O9 99.13(10) 4_656 2
O8 Ca3 O9 67.47(13) 2 2
O1 Ca3 O10 96.08(12) 4_656 4_556
O3 Ca3 O10 83.39(12) . 4_556
O9 Ca3 O10 133.62(13) 4_656 4_556
O8 Ca3 O10 68.08(12) 2 4_556
O9 Ca3 O10 66.60(12) 2 4_556
O1 Ca3 O8 130.40(9) 4_656 4_656
O3 Ca3 O8 70.04(12) . 4_656
O9 Ca3 O8 67.08(13) 4_656 4_656
O8 Ca3 O8 101.07(10) 2 4_656
O9 Ca3 O8 62.31(11) 2 4_656
O10 Ca3 O8 127.66(13) 4_556 4_656
O1 Ca3 O10 69.57(11) 4_656 4_656
O3 Ca3 O10 83.57(11) . 4_656
O9 Ca3 O10 65.90(11) 4_656 4_656
O8 Ca3 O10 131.61(12) 2 4_656
O9 Ca3 O10 123.34(12) 2 4_656
O10 Ca3 O10 159.18(19) 4_556 4_656
O8 Ca3 O10 61.63(11) 4_656 4_656
O1 Ca3 Co3 132.17(7) 4_656 2
O3 Ca3 Co3 98.53(8) . 2
O9 Ca3 Co3 98.46(8) 4_656 2
O8 Ca3 Co3 38.19(7) 2 2
O9 Ca3 Co3 39.40(7) 2 2
O10 Ca3 Co3 42.02(10) 4_556 2
O8 Ca3 Co3 97.40(7) 4_656 2
O10 Ca3 Co3 157.05(10) 4_656 2
O1 Ca3 Co5 138.20(8) 4_656 .
O3 Ca3 Co5 43.42(11) . .
O9 Ca3 Co5 101.96(9) 4_656 .
O8 Ca3 Co5 103.03(9) 2 .
O9 Ca3 Co5 38.34(7) 2 .
O10 Ca3 Co5 92.44(11) 4_556 .
O8 Ca3 Co5 38.12(7) 4_656 .
O10 Ca3 Co5 89.17(9) 4_656 .
Co3 Ca3 Co5 77.39(3) 2 .
O1 Ca3 Co3 104.53(7) 4_656 2_655
O3 Ca3 Co3 97.82(8) . 2_655
O9 Ca3 Co3 38.25(7) 4_656 2_655
O8 Ca3 Co3 98.01(8) 2 2_655
O9 Ca3 Co3 93.90(7) 2 2_655
O10 Ca3 Co3 159.00(11) 4_556 2_655
O8 Ca3 Co3 36.92(7) 4_656 2_655
O10 Ca3 Co3 39.93(9) 4_656 2_655
Co3 Ca3 Co3 117.57(4) 2 2_655
Co5 Ca3 Co3 74.94(3) . 2_655
O1 Ca3 Ca3 152.11(9) 4_656 3_656
O3 Ca3 Ca3 105.92(13) . 3_656
O9 Ca3 Ca3 51.07(8) 4_656 3_656
O8 Ca3 Ca3 52.34(8) 2 3_656
O9 Ca3 Ca3 48.07(8) 2 3_656
O10 Ca3 Ca3 101.94(11) 4_556 3_656
O8 Ca3 Ca3 48.73(7) 4_656 3_656
O10 Ca3 Ca3 97.20(9) 4_656 3_656
Co3 Ca3 Ca3 60.13(3) 2 3_656
Co5 Ca3 Ca3 62.49(4) . 3_656
Co3 Ca3 Ca3 57.44(2) 2_655 3_656
O1 Ca4 O4 99.38(14) 4_656 .
O1 Ca4 O7 101.02(11) 4_656 4_656
O4 Ca4 O7 134.06(12) . 4_656
O1 Ca4 O6 117.66(11) 4_656 2_565
O4 Ca4 O6 134.88(12) . 2_565
O7 Ca4 O6 65.53(12) 4_656 2_565
O1 Ca4 O7 159.71(11) 4_656 2_565
O4 Ca4 O7 68.96(13) . 2_565
O7 Ca4 O7 98.87(10) 4_656 2_565
O6 Ca4 O7 67.68(12) 2_565 2_565
O1 Ca4 O5 94.84(12) 4_656 4_556
O4 Ca4 O5 83.91(13) . 4_556
O7 Ca4 O5 134.15(13) 4_656 4_556
O6 Ca4 O5 68.97(13) 2_565 4_556
O7 Ca4 O5 68.09(12) 2_565 4_556
O1 Ca4 O6 130.05(9) 4_656 4_656
O4 Ca4 O6 67.97(13) . 4_656
O7 Ca4 O6 67.35(12) 4_656 4_656
O6 Ca4 O6 101.65(10) 2_565 4_656
O7 Ca4 O6 62.42(10) 2_565 4_656
O5 Ca4 O6 128.99(12) 4_556 4_656
O1 Ca4 O5 68.58(10) 4_656 4_656
O4 Ca4 O5 82.88(11) . 4_656
O7 Ca4 O5 67.35(12) 4_656 4_656
O6 Ca4 O5 132.75(12) 2_565 4_656
O7 Ca4 O5 123.79(11) 2_565 4_656
O5 Ca4 O5 156.7(2) 4_556 4_656
O6 Ca4 O5 62.10(10) 4_656 4_656
O1 Ca4 Co4 131.93(7) 4_656 2_565
O4 Ca4 Co4 98.11(8) . 2_565
O7 Ca4 Co4 98.03(8) 4_656 2_565
O6 Ca4 Co4 37.96(7) 2_565 2_565
O7 Ca4 Co4 39.88(7) 2_565 2_565
O5 Ca4 Co4 43.40(10) 4_556 2_565
O6 Ca4 Co4 98.02(7) 4_656 2_565
O5 Ca4 Co4 158.32(9) 4_656 2_565
O1 Ca4 Co6 138.43(9) 4_656 .
O4 Ca4 Co6 41.28(12) . .
O7 Ca4 Co6 102.04(9) 4_656 .
O6 Ca4 Co6 103.31(9) 2_565 .
O7 Ca4 Co6 38.31(7) 2_565 .
O5 Ca4 Co6 93.32(10) 4_556 .
O6 Ca4 Co6 38.15(7) 4_656 .
O5 Ca4 Co6 89.34(9) 4_656 .
Co4 Ca4 Co6 77.83(3) 2_565 .
O1 Ca4 Co4 104.31(7) 4_656 2_665
O4 Ca4 Co4 96.29(8) . 2_665
O7 Ca4 Co4 38.73(7) 4_656 2_665
O6 Ca4 Co4 98.34(8) 2_565 2_665
O7 Ca4 Co4 93.71(7) 2_565 2_665
O5 Ca4 Co4 160.52(10) 4_556 2_665
O6 Ca4 Co4 36.73(7) 4_656 2_665
O5 Ca4 Co4 41.02(9) 4_656 2_665
Co4 Ca4 Co4 117.77(4) 2_565 2_665
Co6 Ca4 Co4 74.79(3) . 2_665
O1 Ca4 Ca4 151.60(10) 4_656 3_666
O4 Ca4 Ca4 104.00(13) . 3_666
O7 Ca4 Ca4 50.81(8) 4_656 3_666
O6 Ca4 Ca4 52.42(8) 2_565 3_666
O7 Ca4 Ca4 48.06(8) 2_565 3_666
O5 Ca4 Ca4 103.40(10) 4_556 3_666
O6 Ca4 Ca4 49.23(8) 4_656 3_666
O5 Ca4 Ca4 98.41(9) 4_656 3_666
Co4 Ca4 Ca4 60.21(3) 2_565 3_666
Co6 Ca4 Ca4 62.72(4) . 3_666
Co4 Ca4 Ca4 57.56(2) 2_665 3_666
O3 Co1 O4 132.7(2) . .
O3 Co1 O1 105.47(17) . .
O4 Co1 O1 105.23(16) . .
O3 Co1 O2 103.02(12) . 1_655
O4 Co1 O2 102.75(12) . 1_655
O1 Co1 O2 104.94(12) . 1_655
O3 Co1 Ca2 59.50(8) . 1_655
O4 Co1 Ca2 131.90(10) . 1_655
O1 Co1 Ca2 115.21(9) . 1_655
O2 Co1 Ca2 43.52(8) 1_655 1_655
O3 Co1 Ca1 131.88(11) . 1_655
O4 Co1 Ca1 58.84(8) . 1_655
O1 Co1 Ca1 115.50(8) . 1_655
O2 Co1 Ca1 43.92(8) 1_655 1_655
Ca2 Co1 Ca1 80.22(3) 1_655 1_655
O3 Co1 Ca4 148.71(15) . 4_655
O4 Co1 Ca4 70.91(16) . 4_655
O1 Co1 Ca4 43.29(8) . 4_655
O2 Co1 Ca4 87.50(8) 1_655 4_655
Ca2 Co1 Ca4 124.79(3) 1_655 4_655
Ca1 Co1 Ca4 75.37(3) 1_655 4_655
O3 Co1 Ca3 71.78(16) . 4_655
O4 Co1 Ca3 148.39(15) . 4_655
O1 Co1 Ca3 43.30(8) . 4_655
O2 Co1 Ca3 86.82(8) 1_655 4_655
Ca2 Co1 Ca3 74.92(3) 1_655 4_655
Ca1 Co1 Ca3 124.52(3) 1_655 4_655
Ca4 Co1 Ca3 79.63(3) 4_655 4_655
O3 Co1 Ca1 110.43(10) . .
O4 Co1 Ca1 44.31(8) . .
O1 Co1 Ca1 78.12(8) . .
O2 Co1 Ca1 144.33(9) 1_655 .
Ca2 Co1 Ca1 164.34(4) 1_655 .
Ca1 Co1 Ca1 101.98(4) 1_655 .
Ca4 Co1 Ca1 70.34(3) 4_655 .
Ca3 Co1 Ca1 114.83(3) 4_655 .
O3 Co1 Ca2 43.28(8) . .
O4 Co1 Ca2 111.98(10) . .
O1 Co1 Ca2 77.99(8) . .
O2 Co1 Ca2 143.16(9) 1_655 .
Ca2 Co1 Ca2 101.27(4) 1_655 .
Ca1 Co1 Ca2 164.60(4) 1_655 .
Ca4 Co1 Ca2 114.76(3) 4_655 .
Ca3 Co1 Ca2 70.15(3) 4_655 .
Ca1 Co1 Ca2 72.52(3) . .
O3 Co1 Ca4 101.60(16) . .
O4 Co1 Ca4 33.83(16) . .
O1 Co1 Ca4 135.31(8) . .
O2 Co1 Ca4 102.70(8) 1_655 .
Ca2 Co1 Ca4 109.07(3) 1_655 .
Ca1 Co1 Ca4 65.89(3) 1_655 .
Ca4 Co1 Ca4 104.69(4) 4_655 .
Ca3 Co1 Ca4 169.59(3) 4_655 .
Ca1 Co1 Ca4 59.22(3) . .
Ca2 Co1 Ca4 99.49(3) . .
O3 Co1 Ca3 32.29(16) . .
O4 Co1 Ca3 103.40(16) . .
O1 Co1 Ca3 134.73(8) . .
O2 Co1 Ca3 102.00(8) 1_655 .
Ca2 Co1 Ca3 65.22(3) 1_655 .
Ca1 Co1 Ca3 109.21(3) 1_655 .
Ca4 Co1 Ca3 169.95(3) 4_655 .
Ca3 Co1 Ca3 103.90(4) 4_655 .
Ca1 Co1 Ca3 99.75(3) . .
Ca2 Co1 Ca3 58.95(3) . .
Ca4 Co1 Ca3 70.29(3) . .
O5 Co2 O10 130.8(2) . .
O5 Co2 O2 105.53(17) . .
O10 Co2 O2 105.37(16) . .
O5 Co2 O1 104.80(13) . .
O10 Co2 O1 104.83(12) . .
O2 Co2 O1 102.30(12) . .
O5 Co2 Ca3 133.38(12) . 4_655
O10 Co2 Ca3 60.58(9) . 4_655
O2 Co2 Ca3 113.92(8) . 4_655
O1 Co2 Ca3 44.28(8) . 4_655
O5 Co2 Ca4 61.15(9) . 4_655
O10 Co2 Ca4 133.35(11) . 4_655
O2 Co2 Ca4 113.70(8) . 4_655
O1 Co2 Ca4 43.67(8) . 4_655
Ca3 Co2 Ca4 80.38(3) 4_655 4_655
O5 Co2 Ca2 148.55(15) . .
O10 Co2 Ca2 71.56(15) . .
O2 Co2 Ca2 43.02(8) . .
O1 Co2 Ca2 85.98(8) . .
Ca3 Co2 Ca2 74.41(3) 4_655 .
Ca4 Co2 Ca2 123.72(3) 4_655 .
O5 Co2 Ca1 72.21(16) . .
O10 Co2 Ca1 148.58(14) . .
O2 Co2 Ca1 43.26(8) . .
O1 Co2 Ca1 84.93(9) . .
Ca3 Co2 Ca1 123.28(3) 4_655 .
Ca4 Co2 Ca1 73.74(3) 4_655 .
Ca2 Co2 Ca1 79.62(3) . .
O5 Co2 Ca3 108.83(10) . 4
O10 Co2 Ca3 42.79(9) . 4
O2 Co2 Ca3 79.52(8) . 4
O1 Co2 Ca3 144.49(9) . 4
Ca3 Co2 Ca3 102.03(4) 4_655 4
Ca4 Co2 Ca3 164.57(4) 4_655 4
Ca2 Co2 Ca3 71.20(3) . 4
Ca1 Co2 Ca3 115.85(3) . 4
O5 Co2 Ca4 41.80(9) . 4
O10 Co2 Ca4 110.17(10) . 4
O2 Co2 Ca4 79.49(8) . 4
O1 Co2 Ca4 143.13(9) . 4
Ca3 Co2 Ca4 164.76(4) 4_655 4
Ca4 Co2 Ca4 101.34(4) 4_655 4
Ca2 Co2 Ca4 115.59(3) . 4
Ca1 Co2 Ca4 71.24(3) . 4
Ca3 Co2 Ca4 72.36(3) 4 4
O5 Co2 Ca2 101.38(16) . 4
O10 Co2 Ca2 33.54(14) . 4
O2 Co2 Ca2 136.42(8) . 4
O1 Co2 Ca2 103.15(9) . 4
Ca3 Co2 Ca2 65.79(3) 4_655 4
Ca4 Co2 Ca2 109.19(3) 4_655 4
Ca2 Co2 Ca2 104.80(4) . 4
Ca1 Co2 Ca2 170.92(3) . 4
Ca3 Co2 Ca2 59.45(3) 4 4
Ca4 Co2 Ca2 99.69(3) 4 4
O5 Co2 Ca1 32.23(16) . 4
O10 Co2 Ca1 102.76(15) . 4
O2 Co2 Ca1 135.61(8) . 4
O1 Co2 Ca1 102.81(8) . 4
Ca3 Co2 Ca1 109.66(3) 4_655 4
Ca4 Co2 Ca1 65.58(3) 4_655 4
Ca2 Co2 Ca1 170.68(3) . 4
Ca1 Co2 Ca1 104.00(4) . 4
Ca3 Co2 Ca1 99.57(3) 4 4
Ca4 Co2 Ca1 58.73(3) 4 4
Ca2 Co2 Ca1 70.45(3) 4 4
O8 Co3 O8 180.0 . 3
O8 Co3 O9 87.44(15) . 3
O8 Co3 O9 92.56(15) 3 3
O8 Co3 O9 92.56(15) . .
O8 Co3 O9 87.44(15) 3 .
O9 Co3 O9 180.00(14) 3 .
O8 Co3 O10 89.79(14) . .
O8 Co3 O10 90.21(14) 3 .
O9 Co3 O10 88.01(14) 3 .
O9 Co3 O10 91.99(14) . .
O8 Co3 O10 90.20(14) . 3
O8 Co3 O10 89.79(14) 3 3
O9 Co3 O10 91.99(14) 3 3
O9 Co3 O10 88.01(14) . 3
O10 Co3 O10 180.0 . 3
O8 Co3 Ca3 126.38(9) . 4
O8 Co3 Ca3 53.62(9) 3 4
O9 Co3 Ca3 55.63(10) 3 4
O9 Co3 Ca3 124.37(10) . 4
O10 Co3 Ca3 55.66(7) . 4
O10 Co3 Ca3 124.34(7) 3 4
O8 Co3 Ca3 53.62(9) . 2
O8 Co3 Ca3 126.38(9) 3 2
O9 Co3 Ca3 124.37(10) 3 2
O9 Co3 Ca3 55.63(10) . 2
O10 Co3 Ca3 124.34(7) . 2
O10 Co3 Ca3 55.66(7) 3 2
Ca3 Co3 Ca3 180.00(4) 4 2
O8 Co3 Ca2 124.43(9) . 2
O8 Co3 Ca2 55.57(9) 3 2
O9 Co3 Ca2 123.99(9) 3 2
O9 Co3 Ca2 56.01(9) . 2
O10 Co3 Ca2 130.42(13) . 2
O10 Co3 Ca2 49.58(13) 3 2
Ca3 Co3 Ca2 108.90(3) 4 2
Ca3 Co3 Ca2 71.10(3) 2 2
O8 Co3 Ca2 55.57(9) . 4
O8 Co3 Ca2 124.43(9) 3 4
O9 Co3 Ca2 56.01(9) 3 4
O9 Co3 Ca2 123.99(9) . 4
O10 Co3 Ca2 49.58(13) . 4
O10 Co3 Ca2 130.42(13) 3 4
Ca3 Co3 Ca2 71.10(3) 4 4
Ca3 Co3 Ca2 108.90(3) 2 4
Ca2 Co3 Ca2 180.00(4) 2 4
O8 Co3 Ca3 124.53(10) . 2_455
O8 Co3 Ca3 55.47(10) 3 2_455
O9 Co3 Ca3 50.35(9) 3 2_455
O9 Co3 Ca3 129.65(9) . 2_455
O10 Co3 Ca3 117.79(7) . 2_455
O10 Co3 Ca3 62.21(7) 3 2_455
Ca3 Co3 Ca3 62.43(4) 4 2_455
Ca3 Co3 Ca3 117.57(4) 2 2_455
Ca2 Co3 Ca3 74.22(3) 2 2_455
Ca2 Co3 Ca3 105.78(3) 4 2_455
O8 Co3 Ca3 55.47(10) . 4_655
O8 Co3 Ca3 124.53(10) 3 4_655
O9 Co3 Ca3 129.65(9) 3 4_655
O9 Co3 Ca3 50.35(9) . 4_655
O10 Co3 Ca3 62.21(7) . 4_655
O10 Co3 Ca3 117.79(7) 3 4_655
Ca3 Co3 Ca3 117.57(4) 4 4_655
Ca3 Co3 Ca3 62.43(4) 2 4_655
Ca2 Co3 Ca3 105.78(3) 2 4_655
Ca2 Co3 Ca3 74.22(3) 4 4_655
Ca3 Co3 Ca3 180.00(4) 2_455 4_655
O6 Co4 O6 180.0 3_565 .
O6 Co4 O7 92.47(15) 3_565 3_565
O6 Co4 O7 87.53(15) . 3_565
O6 Co4 O7 87.53(15) 3_565 .
O6 Co4 O7 92.47(15) . .
O7 Co4 O7 180.0 3_565 .
O6 Co4 O5 90.20(15) 3_565 .
O6 Co4 O5 89.80(15) . .
O7 Co4 O5 87.44(14) 3_565 .
O7 Co4 O5 92.56(14) . .
O6 Co4 O5 89.80(15) 3_565 3_565
O6 Co4 O5 90.20(15) . 3_565
O7 Co4 O5 92.56(14) 3_565 3_565
O7 Co4 O5 87.44(14) . 3_565
O5 Co4 O5 179.999(1) . 3_565
O6 Co4 Ca4 54.11(10) 3_565 4
O6 Co4 Ca4 125.89(10) . 4
O7 Co4 Ca4 55.03(9) 3_565 4
O7 Co4 Ca4 124.97(9) . 4
O5 Co4 Ca4 55.28(8) . 4
O5 Co4 Ca4 124.72(8) 3_565 4
O6 Co4 Ca4 125.89(10) 3_565 2_565
O6 Co4 Ca4 54.11(10) . 2_565
O7 Co4 Ca4 124.97(9) 3_565 2_565
O7 Co4 Ca4 55.03(9) . 2_565
O5 Co4 Ca4 124.72(8) . 2_565
O5 Co4 Ca4 55.28(8) 3_565 2_565
Ca4 Co4 Ca4 180.0 4 2_565
O6 Co4 Ca1 55.36(10) 3_565 2_565
O6 Co4 Ca1 124.64(10) . 2_565
O7 Co4 Ca1 124.29(10) 3_565 2_565
O7 Co4 Ca1 55.71(10) . 2_565
O5 Co4 Ca1 130.29(13) . 2_565
O5 Co4 Ca1 49.71(13) 3_565 2_565
Ca4 Co4 Ca1 109.20(3) 4 2_565
Ca4 Co4 Ca1 70.80(3) 2_565 2_565
O6 Co4 Ca1 124.64(10) 3_565 4
O6 Co4 Ca1 55.36(10) . 4
O7 Co4 Ca1 55.71(10) 3_565 4
O7 Co4 Ca1 124.29(10) . 4
O5 Co4 Ca1 49.71(13) . 4
O5 Co4 Ca1 130.29(13) 3_565 4
Ca4 Co4 Ca1 70.80(3) 4 4
Ca4 Co4 Ca1 109.20(3) 2_565 4
Ca1 Co4 Ca1 180.00(2) 2_565 4
O6 Co4 Ca4 55.53(10) 3_565 2_465
O6 Co4 Ca4 124.47(10) . 2_465
O7 Co4 Ca4 50.12(10) 3_565 2_465
O7 Co4 Ca4 129.88(10) . 2_465
O5 Co4 Ca4 117.22(7) . 2_465
O5 Co4 Ca4 62.78(7) 3_565 2_465
Ca4 Co4 Ca4 62.23(4) 4 2_465
Ca4 Co4 Ca4 117.77(4) 2_565 2_465
Ca1 Co4 Ca4 74.69(3) 2_565 2_465
Ca1 Co4 Ca4 105.31(3) 4 2_465
O6 Co4 Ca4 124.47(10) 3_565 4_655
O6 Co4 Ca4 55.53(10) . 4_655
O7 Co4 Ca4 129.88(10) 3_565 4_655
O7 Co4 Ca4 50.12(10) . 4_655
O5 Co4 Ca4 62.78(7) . 4_655
O5 Co4 Ca4 117.22(7) 3_565 4_655
Ca4 Co4 Ca4 117.77(4) 4 4_655
Ca4 Co4 Ca4 62.23(4) 2_565 4_655
Ca1 Co4 Ca4 105.31(3) 2_565 4_655
Ca1 Co4 Ca4 74.69(3) 4 4_655
Ca4 Co4 Ca4 180.0 2_465 4_655
O8 Co5 O8 91.64(18) 4_656 3_655
O8 Co5 O9 87.53(15) 4_656 2
O8 Co5 O9 177.90(9) 3_655 2
O8 Co5 O9 177.90(10) 4_656 .
O8 Co5 O9 87.53(15) 3_655 .
O9 Co5 O9 93.37(18) 2 .
O8 Co5 O3 89.60(14) 4_656 .
O8 Co5 O3 93.25(14) 3_655 .
O9 Co5 O3 88.67(14) 2 .
O9 Co5 O3 88.52(14) . .
O8 Co5 O3 93.25(14) 4_656 2
O8 Co5 O3 89.60(14) 3_655 2
O9 Co5 O3 88.52(14) 2 2
O9 Co5 O3 88.67(14) . 2
O3 Co5 O3 175.91(13) . 2
O8 Co5 Ca2 125.31(9) 4_656 2
O8 Co5 Ca2 127.49(10) 3_655 2
O9 Co5 Ca2 51.89(10) 2 2
O9 Co5 Ca2 56.58(9) . 2
O3 Co5 Ca2 119.48(7) . 2
O3 Co5 Ca2 56.44(7) 2 2
O8 Co5 Ca2 127.49(10) 4_656 .
O8 Co5 Ca2 125.31(9) 3_655 .
O9 Co5 Ca2 56.58(9) 2 .
O9 Co5 Ca2 51.89(10) . .
O3 Co5 Ca2 56.44(7) . .
O3 Co5 Ca2 119.48(7) 2 .
Ca2 Co5 Ca2 63.30(4) 2 .
O8 Co5 Ca3 56.73(10) 4_656 .
O8 Co5 Ca3 126.02(10) 3_655 .
O9 Co5 Ca3 54.91(10) 2 .
O9 Co5 Ca3 122.42(10) . .
O3 Co5 Ca3 49.87(13) . .
O3 Co5 Ca3 129.97(13) 2 .
Ca2 Co5 Ca3 106.17(3) 2 .
Ca2 Co5 Ca3 70.94(3) . .
O8 Co5 Ca3 126.01(10) 4_656 2
O8 Co5 Ca3 56.73(10) 3_655 2
O9 Co5 Ca3 122.42(10) 2 2
O9 Co5 Ca3 54.91(10) . 2
O3 Co5 Ca3 129.98(13) . 2
O3 Co5 Ca3 49.87(13) 2 2
Ca2 Co5 Ca3 70.94(3) 2 2
Ca2 Co5 Ca3 106.17(3) . 2
Ca3 Co5 Ca3 176.76(3) . 2
O8 Co5 Ca2 54.31(9) 4_656 1_655
O8 Co5 Ca2 52.16(10) 3_655 1_655
O9 Co5 Ca2 128.42(10) 2 1_655
O9 Co5 Ca2 123.83(9) . 1_655
O3 Co5 Ca2 61.33(7) . 1_655
O3 Co5 Ca2 122.75(7) 2 1_655
Ca2 Co5 Ca2 179.184(16) 2 1_655
Ca2 Co5 Ca2 117.52(4) . 1_655
Ca3 Co5 Ca2 74.26(3) . 1_655
Ca3 Co5 Ca2 108.65(3) 2 1_655
O8 Co5 Ca2 52.16(10) 4_656 2_655
O8 Co5 Ca2 54.31(9) 3_655 2_655
O9 Co5 Ca2 123.83(9) 2 2_655
O9 Co5 Ca2 128.42(10) . 2_655
O3 Co5 Ca2 122.75(7) . 2_655
O3 Co5 Ca2 61.33(7) 2 2_655
Ca2 Co5 Ca2 117.52(4) 2 2_655
Ca2 Co5 Ca2 179.184(16) . 2_655
Ca3 Co5 Ca2 108.65(3) . 2_655
Ca3 Co5 Ca2 74.26(3) 2 2_655
Ca2 Co5 Ca2 61.67(4) 1_655 2_655
O6 Co6 O6 91.59(18) 4_656 3_665
O6 Co6 O7 177.78(10) 4_656 .
O6 Co6 O7 87.47(15) 3_665 .
O6 Co6 O7 87.47(15) 4_656 2_565
O6 Co6 O7 177.78(10) 3_665 2_565
O7 Co6 O7 93.53(18) . 2_565
O6 Co6 O4 93.30(15) 4_656 2_565
O6 Co6 O4 89.30(15) 3_665 2_565
O7 Co6 O4 88.71(15) . 2_565
O7 Co6 O4 88.74(15) 2_565 2_565
O6 Co6 O4 89.30(15) 4_656 .
O6 Co6 O4 93.30(15) 3_665 .
O7 Co6 O4 88.74(15) . .
O7 Co6 O4 88.71(15) 2_565 .
O4 Co6 O4 176.28(13) 2_565 .
O6 Co6 Ca1 125.48(10) 4_656 2_565
O6 Co6 Ca1 127.49(10) 3_665 2_565
O7 Co6 Ca1 56.54(10) . 2_565
O7 Co6 Ca1 51.92(9) 2_565 2_565
O4 Co6 Ca1 56.78(7) 2_565 2_565
O4 Co6 Ca1 119.51(7) . 2_565
O6 Co6 Ca1 127.49(10) 4_656 .
O6 Co6 Ca1 125.48(10) 3_665 .
O7 Co6 Ca1 51.92(9) . .
O7 Co6 Ca1 56.54(10) 2_565 .
O4 Co6 Ca1 119.51(7) 2_565 .
O4 Co6 Ca1 56.78(7) . .
Ca1 Co6 Ca1 62.99(4) 2_565 .
O6 Co6 Ca4 56.84(10) 4_656 .
O6 Co6 Ca4 126.47(10) 3_665 .
O7 Co6 Ca4 122.33(10) . .
O7 Co6 Ca4 54.45(9) 2_565 .
O4 Co6 Ca4 129.85(14) 2_565 .
O4 Co6 Ca4 49.99(14) . .
Ca1 Co6 Ca4 105.71(3) 2_565 .
Ca1 Co6 Ca4 70.81(3) . .
O6 Co6 Ca4 126.47(10) 4_656 2_565
O6 Co6 Ca4 56.84(10) 3_665 2_565
O7 Co6 Ca4 54.45(9) . 2_565
O7 Co6 Ca4 122.33(10) 2_565 2_565
O4 Co6 Ca4 49.99(14) 2_565 2_565
O4 Co6 Ca4 129.85(14) . 2_565
Ca1 Co6 Ca4 70.81(3) 2_565 2_565
Ca1 Co6 Ca4 105.71(3) . 2_565
Ca4 Co6 Ca4 176.10(3) . 2_565
O6 Co6 Ca1 52.13(10) 4_656 2_665
O6 Co6 Ca1 54.09(10) 3_665 2_665
O7 Co6 Ca1 128.42(9) . 2_665
O7 Co6 Ca1 123.91(10) 2_565 2_665
O4 Co6 Ca1 61.39(7) 2_565 2_665
O4 Co6 Ca1 122.32(7) . 2_665
Ca1 Co6 Ca1 117.91(4) 2_565 2_665
Ca1 Co6 Ca1 179.095(17) . 2_665
Ca4 Co6 Ca1 108.74(3) . 2_665
Ca4 Co6 Ca1 74.77(3) 2_565 2_665
O6 Co6 Ca1 54.09(10) 4_656 1_655
O6 Co6 Ca1 52.13(10) 3_665 1_655
O7 Co6 Ca1 123.91(10) . 1_655
O7 Co6 Ca1 128.42(9) 2_565 1_655
O4 Co6 Ca1 122.32(7) 2_565 1_655
O4 Co6 Ca1 61.39(7) . 1_655
Ca1 Co6 Ca1 179.096(17) 2_565 1_655
Ca1 Co6 Ca1 117.91(4) . 1_655
Ca4 Co6 Ca1 74.77(3) . 1_655
Ca4 Co6 Ca1 108.74(3) 2_565 1_655
Ca1 Co6 Ca1 61.18(4) 2_665 1_655
Co1 O1 Co2 123.28(14) . .
Co1 O1 Ca4 101.74(12) . 4_655
Co2 O1 Ca4 100.90(11) . 4_655
Co1 O1 Ca3 101.83(12) . 4_655
Co2 O1 Ca3 99.95(11) . 4_655
Ca4 O1 Ca3 132.14(13) 4_655 4_655
Co2 O2 Co1 120.64(14) . 1_455
Co2 O2 Ca2 102.21(12) . .
Co1 O2 Ca2 101.09(11) 1_455 .
Co2 O2 Ca1 102.04(11) . .
Co1 O2 Ca1 100.64(11) 1_455 .
Ca2 O2 Ca1 132.52(13) . .
Co1 O3 Co5 146.6(3) . .
Co1 O3 Ca3 124.0(2) . .
Co5 O3 Ca3 86.70(16) . .
Co1 O3 Ca2 108.52(15) . .
Co5 O3 Ca2 80.38(12) . .
Ca3 O3 Ca2 92.08(12) . .
Co1 O3 Ca2 87.49(11) . 1_655
Co5 O3 Ca2 77.26(11) . 1_655
Ca3 O3 Ca2 92.43(11) . 1_655
Ca2 O3 Ca2 156.9(2) . 1_655
Co1 O4 Co6 148.4(3) . .
Co1 O4 Ca4 120.8(2) . .
Co6 O4 Ca4 88.73(18) . .
Co1 O4 Ca1 106.15(16) . .
Co6 O4 Ca1 81.95(12) . .
Ca4 O4 Ca1 91.91(12) . .
Co1 O4 Ca1 87.40(11) . 1_655
Co6 O4 Ca1 79.03(11) . 1_655
Ca4 O4 Ca1 93.53(12) . 1_655
Ca1 O4 Ca1 160.1(2) . 1_655
Co2 O5 Co4 145.1(3) . .
Co2 O5 Ca1 123.8(2) . 4
Co4 O5 Ca1 86.88(15) . 4
Co2 O5 Ca4 110.09(16) . 4
Co4 O5 Ca4 81.32(12) . 4
Ca1 O5 Ca4 93.09(13) 4 4
Co2 O5 Ca4 85.70(11) . 4_655
Co4 O5 Ca4 76.20(10) . 4_655
Ca1 O5 Ca4 91.85(11) 4 4_655
Ca4 O5 Ca4 156.7(2) 4 4_655
Co4 O6 Co6 171.1(2) . 3_665
Co4 O6 Ca1 96.33(11) . 3_565
Co6 O6 Ca1 90.30(13) 3_665 3_565
Co4 O6 Ca4 87.93(13) . 2_565
Co6 O6 Ca4 95.60(11) 3_665 2_565
Ca1 O6 Ca4 108.22(13) 3_565 2_565
Co4 O6 Ca1 87.14(10) . 4
Co6 O6 Ca1 88.35(13) 3_665 4
Ca1 O6 Ca1 79.01(10) 3_565 4
Ca4 O6 Ca1 171.67(16) 2_565 4
Co4 O6 Ca4 87.74(12) . 4_655
Co6 O6 Ca4 85.01(10) 3_665 4_655
Ca1 O6 Ca4 172.33(16) 3_565 4_655
Ca4 O6 Ca4 78.35(10) 2_565 4_655
Ca1 O6 Ca4 94.75(12) 4 4_655
Co6 O7 Co4 167.3(2) . .
Co6 O7 Ca1 89.28(13) . .
Co4 O7 Ca1 96.32(11) . .
Co6 O7 Ca4 97.70(11) . 4_655
Co4 O7 Ca4 91.14(13) . 4_655
Ca1 O7 Ca4 109.94(14) . 4_655
Co6 O7 Ca4 87.24(11) . 2_565
Co4 O7 Ca4 85.09(12) . 2_565
Ca1 O7 Ca4 168.76(16) . 2_565
Ca4 O7 Ca4 81.13(10) 4_655 2_565
Co6 O7 Ca1 84.85(12) . 2_565
Co4 O7 Ca1 84.89(10) . 2_565
Ca1 O7 Ca1 79.97(10) . 2_565
Ca4 O7 Ca1 169.72(15) 4_655 2_565
Ca4 O7 Ca1 89.07(11) 2_565 2_565
Co3 O8 Co5 170.8(2) . 3_655
Co3 O8 Ca3 88.19(13) . 2
Co5 O8 Ca3 95.96(11) 3_655 2
Co3 O8 Ca2 96.31(11) . 3
Co5 O8 Ca2 90.24(14) 3_655 3
Ca3 O8 Ca2 107.92(13) 2 3
Co3 O8 Ca2 86.73(10) . 4
Co5 O8 Ca2 88.12(12) 3_655 4
Ca3 O8 Ca2 171.42(17) 2 4
Ca2 O8 Ca2 79.53(10) 3 4
Co3 O8 Ca3 87.61(13) . 4_655
Co5 O8 Ca3 85.15(10) 3_655 4_655
Ca3 O8 Ca3 78.93(10) 2 4_655
Ca2 O8 Ca3 172.15(15) 3 4_655
Ca2 O8 Ca3 93.95(12) 4 4_655
Co5 O9 Co3 167.03(19) . .
Co5 O9 Ca2 89.33(13) . .
Co3 O9 Ca2 96.94(11) . .
Co5 O9 Ca3 97.13(11) . 4_655
Co3 O9 Ca3 91.40(13) . 4_655
Ca2 O9 Ca3 109.98(14) . 4_655
Co5 O9 Ca3 86.75(11) . 2
Co3 O9 Ca3 84.97(12) . 2
Ca2 O9 Ca3 168.87(15) . 2
Ca3 O9 Ca3 80.87(10) 4_655 2
Co5 O9 Ca2 84.83(12) . 2
Co3 O9 Ca2 85.04(10) . 2
Ca2 O9 Ca2 80.39(10) . 2
Ca3 O9 Ca2 169.41(16) 4_655 2
Ca3 O9 Ca2 88.88(11) 2 2
Co2 O10 Co3 146.7(2) . .
Co2 O10 Ca2 121.2(2) . 4
Co3 O10 Ca2 88.46(17) . 4
Co2 O10 Ca3 108.21(16) . 4
Co3 O10 Ca3 82.32(12) . 4
Ca2 O10 Ca3 93.58(12) 4 4
Co2 O10 Ca3 85.61(11) . 4_655
Co3 O10 Ca3 77.87(11) . 4_655
Ca2 O10 Ca3 92.20(12) 4 4_655
Ca3 O10 Ca3 159.19(19) 4 4_655

loop_
_geom_bond_atom_site_label_1
_geom_bond_atom_site_label_2
_geom_bond_distance
_geom_bond_site_symmetry_2
Ca1 O2 2.306(3) .
Ca1 O5 2.352(5) 4_556
Ca1 O7 2.400(3) .
Ca1 O6 2.471(3) 3_565
Ca1 O6 2.536(3) 4_556
Ca1 O7 2.554(3) 2_565
Ca1 O4 2.576(2) .
Ca1 O4 2.799(3) 1_455
Ca1 Co6 3.0491(10) .
Ca1 Co4 3.0790(12) 2_565
Ca1 Co6 3.1301(10) 1_455
Ca1 Ca1 3.186(2) 2_565
Ca2 O2 2.293(3) .
Ca2 O10 2.346(5) 4_556
Ca2 O9 2.408(3) .
Ca2 O8 2.474(3) 3
Ca2 O8 2.545(3) 4_556
Ca2 O9 2.564(3) 2
Ca2 O3 2.586(3) .
Ca2 O3 2.818(3) 1_455
Ca2 Co5 3.0598(10) .
Ca2 Co3 3.0810(12) 2
Ca2 Co5 3.1324(9) 1_455
Ca2 Ca2 3.211(2) 2
Ca3 O1 2.305(3) 4_656
Ca3 O3 2.363(5) .
Ca3 O9 2.418(3) 4_656
Ca3 O8 2.458(3) 2
Ca3 O9 2.528(3) 2
Ca3 O10 2.542(3) 4_556
Ca3 O8 2.588(3) 4_656
Ca3 O10 2.840(3) 4_656
Ca3 Co3 3.0511(8) 2
Ca3 Co5 3.0847(13) .
Ca3 Co3 3.1392(8) 2_655
Ca3 Ca3 3.209(2) 3_656
Ca4 O1 2.298(3) 4_656
Ca4 O4 2.358(5) .
Ca4 O7 2.406(3) 4_656
Ca4 O6 2.472(3) 2_565
Ca4 O7 2.507(3) 2_565
Ca4 O5 2.535(3) 4_556
Ca4 O6 2.587(3) 4_656
Ca4 O5 2.871(3) 4_656
Ca4 Co4 3.0487(8) 2_565
Ca4 Co6 3.0782(13) .
Ca4 Co4 3.1352(8) 2_665
Ca4 Ca4 3.196(3) 3_666
Co1 O3 1.782(4) .
Co1 O4 1.818(5) .
Co1 O1 1.921(3) .
Co1 O2 1.928(2) 1_655
Co1 Ca2 3.2673(11) 1_655
Co1 Ca1 3.2678(12) 1_655
Co1 Ca4 3.2816(14) 4_655
Co1 Ca3 3.2893(15) 4_655
Co2 O5 1.792(4) .
Co2 O10 1.815(4) .
Co2 O2 1.916(3) .
Co2 O1 1.930(3) .
Co2 Ca3 3.2515(12) 4_655
Co2 Ca4 3.2683(11) 4_655
Co2 Ca3 3.5552(11) 4
Co2 Ca4 3.5720(11) 4
Co2 Ca2 3.6342(15) 4
Co2 Ca1 3.6653(14) 4
Co3 O8 1.887(3) .
Co3 O8 1.887(3) 3
Co3 O9 1.944(3) 3
Co3 O9 1.944(3) .
Co3 O10 2.061(4) .
Co3 O10 2.061(4) 3
Co3 Ca3 3.0511(8) 4
Co3 Ca3 3.0511(8) 2
Co3 Ca2 3.0810(12) 2
Co3 Ca2 3.0810(12) 4
Co3 Ca3 3.1392(8) 2_455
Co3 Ca3 3.1392(8) 4_655
Co4 O6 1.876(3) 3_565
Co4 O6 1.876(3) .
Co4 O7 1.962(3) 3_565
Co4 O7 1.962(3) .
Co4 O5 2.119(4) .
Co4 O5 2.119(4) 3_565
Co4 Ca4 3.0487(8) 4
Co4 Ca4 3.0487(8) 2_565
Co4 Ca1 3.0789(12) 2_565
Co4 Ca1 3.0789(12) 4
Co4 Ca4 3.1352(8) 2_465
Co4 Ca4 3.1352(8) 4_655
Co5 O8 1.911(3) 4_656
Co5 O8 1.911(3) 3_655
Co5 O9 1.917(3) 2
Co5 O9 1.917(3) .
Co5 O3 2.124(5) .
Co5 O3 2.124(5) 2
Co5 Ca2 3.0597(10) 2
Co5 Ca3 3.0847(13) 2
Co5 Ca2 3.1324(9) 1_655
Co5 Ca2 3.1324(9) 2_655
Co6 O6 1.909(3) 4_656
Co6 O6 1.909(3) 3_665
Co6 O7 1.911(3) .
Co6 O7 1.911(3) 2_565
Co6 O4 2.031(5) 2_565
Co6 O4 2.032(5) .
Co6 Ca1 3.0491(10) 2_565
Co6 Ca4 3.0782(13) 2_565
Co6 Ca1 3.1301(10) 2_665
Co6 Ca1 3.1301(10) 1_655
O1 Ca4 2.298(3) 4_655
O1 Ca3 2.305(3) 4_655
O2 Co1 1.928(2) 1_455
O3 Ca2 2.818(3) 1_655
O4 Ca1 2.799(3) 1_655
O5 Ca1 2.352(5) 4
O5 Ca4 2.535(3) 4
O5 Ca4 2.871(3) 4_655
O6 Co6 1.909(3) 3_665
O6 Ca1 2.471(3) 3_565
O6 Ca4 2.472(3) 2_565
O6 Ca1 2.536(3) 4
O6 Ca4 2.587(3) 4_655
O7 Ca4 2.406(3) 4_655
O7 Ca4 2.507(3) 2_565
O7 Ca1 2.554(3) 2_565
O8 Co5 1.911(3) 3_655
O8 Ca3 2.458(3) 2
O8 Ca2 2.474(3) 3
O8 Ca2 2.545(3) 4
O8 Ca3 2.588(3) 4_655
O9 Ca3 2.418(3) 4_655
O9 Ca3 2.528(3) 2
O9 Ca2 2.564(3) 2
O10 Ca2 2.346(5) 4
O10 Ca3 2.542(3) 4
O10 Ca3 2.840(3) 4_655
